data_7019386
loop_
_publ_author_name
'Banerjee, Chiranjib'
'Hughes, David L.'
'Bochmann, Manfred'
'Nann, Thomas'

_publ_section_title
;
 InP nanowires from surfactant-free thermolysis of single molecule
 precursors.
;
_journal_issue 24
_journal_name_full 'Dalton transactions (Cambridge, England : 2003)'
_journal_page_first 7244
_journal_page_last 7248
_journal_paper_doi 10.1039/c2dt30283g
_journal_volume 41
_journal_year 2012
_chemical_formula_moiety 'C40 H64 In2 P2 Si4'
_chemical_formula_structural '[{Bz2 In P(SiMe3)2}2]'
_chemical_formula_sum 'C40 H64 In2 P2 Si4'
_chemical_formula_weight 948.85
_chemical_name_systematic
;
?
;
_space_group_IT_number 2
_symmetry_cell_setting triclinic
_symmetry_space_group_name_Hall '-P 1'
_symmetry_space_group_name_H-M 'P -1'
_atom_sites_solution_hydrogens geom
_atom_sites_solution_primary direct
_atom_sites_solution_secondary difmap
_audit_creation_method 'SHELXL-97 and CrysAlisPro RED'
_cell_angle_alpha 102.721(9)
_cell_angle_beta 113.424(5)
_cell_angle_gamma 106.9540(10)
_cell_formula_units_Z 1
_cell_length_a 10.6674(9)
_cell_length_b 10.7597(2)
_cell_length_c 12.1674(12)
_cell_measurement_reflns_used 14147
_cell_measurement_temperature 140(1)
_cell_measurement_theta_max 32.4662
_cell_measurement_theta_min 3.5718
_cell_volume 1132.32(18)
_computing_cell_refinement
;
CrysAlisPro RED, Oxford Diffraction Ltd., Version 1.171.32.24
;
_computing_data_collection
;
CrysAlisPro CCD, Oxford Diffraction Ltd., Version 1.171.32.24
;
_computing_data_reduction
;
CrysAlisPro RED, Oxford Diffraction Ltd., Version 1.171.32.24
;
_computing_molecular_graphics 'ORTEP (Johnson, 1976 and Farrugia, 1997)'
_computing_publication_material 'SHELXL-97 (Sheldrick, 2008) and WINGX (Farrugia, 1999)'
_computing_structure_refinement 'SHELXL-97 (Sheldrick, 2008)'
_computing_structure_solution 'SHELXS-97 (Sheldrick, 2008)'
_diffrn_ambient_temperature 140(1)
_diffrn_detector_area_resol_mean 16.0050
_diffrn_measured_fraction_theta_full 0.998
_diffrn_measured_fraction_theta_max 0.998
_diffrn_measurement_device_type 'Oxford Diffraction Xcalibur 3/CCD'
_diffrn_measurement_method 'Thin slice \f and \w scans'
_diffrn_radiation_monochromator graphite
_diffrn_radiation_source 'Enhance (Mo) X-ray Source'
_diffrn_radiation_type Mo-K\a
_diffrn_radiation_wavelength 0.71073
_diffrn_reflns_av_R_equivalents 0.0338
_diffrn_reflns_av_sigmaI/netI 0.0290
_diffrn_reflns_limit_h_max 15
_diffrn_reflns_limit_h_min -15
_diffrn_reflns_limit_k_max 15
_diffrn_reflns_limit_k_min -15
_diffrn_reflns_limit_l_max 17
_diffrn_reflns_limit_l_min -17
_diffrn_reflns_number 23201
_diffrn_reflns_theta_full 30.00
_diffrn_reflns_theta_max 30.00
_diffrn_reflns_theta_min 3.70
_exptl_absorpt_coefficient_mu 1.220
_exptl_absorpt_correction_T_max 1.049
_exptl_absorpt_correction_T_min 0.942
_exptl_absorpt_correction_type multi-scan
_exptl_absorpt_process_details
;
CrysAlisPro RED, Oxford Diffraction Ltd., Version 1.171.32.24
Empirical absorption correction using spherical harmonics,
implemented in SCALE3 ABSPACK scaling algorithm.
;
_exptl_crystal_colour colourless
_exptl_crystal_density_diffrn 1.391
_exptl_crystal_density_method 'not measured'
_exptl_crystal_description block
_exptl_crystal_F_000 488
_exptl_crystal_size_max 0.33
_exptl_crystal_size_mid 0.31
_exptl_crystal_size_min 0.29
_refine_diff_density_max 0.595
_refine_diff_density_min -0.520
_refine_diff_density_rms 0.066
_refine_ls_extinction_method none
_refine_ls_goodness_of_fit_ref 1.034
_refine_ls_hydrogen_treatment constr
_refine_ls_matrix_type full
_refine_ls_number_parameters 217
_refine_ls_number_reflns 6588
_refine_ls_number_restraints 0
_refine_ls_restrained_S_all 1.034
_refine_ls_R_factor_all 0.0243
_refine_ls_R_factor_gt 0.0203
_refine_ls_shift/su_max 0.001
_refine_ls_shift/su_mean 0.000
_refine_ls_structure_factor_coef Fsqd
_refine_ls_weighting_details 'calc w=1/[\s^2^(Fo^2^)+(0.0304P)^2^+0.0000P] where P=(Fo^2^+2Fc^2^)/3'
_refine_ls_weighting_scheme calc
_refine_ls_wR_factor_gt 0.0522
_refine_ls_wR_factor_ref 0.0529
_reflns_number_gt 5849
_reflns_number_total 6588
_reflns_threshold_expression I>2sigma(I)
_cod_data_source_file c2dt30283g.txt
_cod_data_source_block chiranb1
_cod_depositor_comments
;
The following automatic conversions were performed:

'_symmetry_cell_setting' value 'Triclinic' changed to 'triclinic'
according to /home/saulius/struct/CIF-dictionaries/cif_core.dic
dictionary named 'cif_core.dic' version 2.4.1 from 2010-06-29.

Automatic conversion script
Id: cif_fix_values 1891 2012-01-12 08:04:46Z andrius 
;
_cod_original_cell_volume 1132.32(15)
_cod_original_sg_symbol_H-M P-1
_cod_database_code 7019386

loop_
_symmetry_equiv_pos_as_xyz
'x, y, z'
'-x, -y, -z'

loop_
_atom_site_label
_atom_site_type_symbol
_atom_site_fract_x
_atom_site_fract_y
_atom_site_fract_z
_atom_site_U_iso_or_equiv
_atom_site_adp_type
_atom_site_occupancy
_atom_site_symmetry_multiplicity
_atom_site_calc_flag
_atom_site_refinement_flags
In In 0.285982(11) 0.406649(10) 0.403964(9) 0.01577(3) Uani 1 1 d .
P P 0.49707(4) 0.46724(4) 0.63735(3) 0.01621(7) Uani 1 1 d .
Si1 Si 0.46516(5) 0.27630(4) 0.68913(4) 0.02117(9) Uani 1 1 d .
C11 C 0.5106(2) 0.15526(19) 0.5939(2) 0.0349(4) Uani 1 1 d .
H11A H 0.4463 0.1299 0.5031 0.052 Uiso 1 1 calc R
H11B H 0.4950 0.0721 0.6133 0.052 Uiso 1 1 calc R
H11C H 0.6140 0.2010 0.6159 0.052 Uiso 1 1 calc R
C12 C 0.5883(2) 0.3271(2) 0.86552(18) 0.0378(4) Uani 1 1 d .
H12A H 0.5635 0.3897 0.9137 0.057 Uiso 1 1 calc R
H12B H 0.6919 0.3735 0.8883 0.057 Uiso 1 1 calc R
H12C H 0.5731 0.2444 0.8857 0.057 Uiso 1 1 calc R
C13 C 0.2633(2) 0.18733(19) 0.64534(19) 0.0334(4) Uani 1 1 d .
H13A H 0.2396 0.2500 0.6947 0.050 Uiso 1 1 calc R
H13B H 0.2472 0.1039 0.6643 0.050 Uiso 1 1 calc R
H13C H 0.1994 0.1625 0.5545 0.050 Uiso 1 1 calc R
Si2 Si 0.47905(5) 0.62829(5) 0.77658(4) 0.02074(8) Uani 1 1 d .
C21 C 0.6494(2) 0.70507(19) 0.93972(16) 0.0307(4) Uani 1 1 d .
H21A H 0.7377 0.7473 0.9335 0.046 Uiso 1 1 calc R
H21B H 0.6564 0.6322 0.9721 0.046 Uiso 1 1 calc R
H21C H 0.6420 0.7754 0.9978 0.046 Uiso 1 1 calc R
C22 C 0.4638(2) 0.76756(17) 0.70996(17) 0.0287(3) Uani 1 1 d .
H22A H 0.3755 0.7264 0.6259 0.043 Uiso 1 1 calc R
H22B H 0.5517 0.8088 0.7028 0.043 Uiso 1 1 calc R
H22C H 0.4565 0.8389 0.7670 0.043 Uiso 1 1 calc R
C23 C 0.3066(2) 0.54607(19) 0.78699(18) 0.0314(4) Uani 1 1 d .
H23A H 0.2193 0.5064 0.7024 0.047 Uiso 1 1 calc R
H23B H 0.2984 0.6162 0.8445 0.047 Uiso 1 1 calc R
H23C H 0.3132 0.4732 0.8194 0.047 Uiso 1 1 calc R
C3 C 0.17359(17) 0.17777(15) 0.28155(15) 0.0218(3) Uani 1 1 d .
H3A H 0.2180 0.1582 0.2278 0.026 Uiso 1 1 calc R
H3B H 0.1871 0.1239 0.3362 0.026 Uiso 1 1 calc R
C31 C 0.01098(17) 0.13726(14) 0.19885(15) 0.0200(3) Uani 1 1 d .
C32 C -0.0924(2) 0.09828(17) 0.24181(17) 0.0271(3) Uani 1 1 d .
H32 H -0.0601 0.0897 0.3218 0.032 Uiso 1 1 calc R
C33 C -0.2412(2) 0.07222(19) 0.16826(19) 0.0324(4) Uani 1 1 d .
H33 H -0.3076 0.0471 0.1994 0.039 Uiso 1 1 calc R
C34 C -0.2927(2) 0.08317(18) 0.0483(2) 0.0343(4) Uani 1 1 d .
H34 H -0.3925 0.0678 -0.0004 0.041 Uiso 1 1 calc R
C35 C -0.1935(2) 0.11726(19) 0.00210(18) 0.0329(4) Uani 1 1 d .
H35 H -0.2272 0.1228 -0.0791 0.040 Uiso 1 1 calc R
C36 C -0.04461(19) 0.14313(17) 0.07584(16) 0.0267(3) Uani 1 1 d .
H36 H 0.0204 0.1650 0.0429 0.032 Uiso 1 1 calc R
C4 C 0.11580(17) 0.48401(16) 0.40208(15) 0.0217(3) Uani 1 1 d .
H4A H 0.0190 0.4031 0.3574 0.026 Uiso 1 1 calc R
H4B H 0.1394 0.5250 0.4912 0.026 Uiso 1 1 calc R
C41 C 0.09673(17) 0.58920(15) 0.34221(15) 0.0196(3) Uani 1 1 d .
C42 C 0.0559(2) 0.55809(17) 0.21243(16) 0.0276(3) Uani 1 1 d .
H42 H 0.0450 0.4721 0.1634 0.033 Uiso 1 1 calc R
C43 C 0.0310(2) 0.6527(2) 0.15433(18) 0.0352(4) Uani 1 1 d .
H43 H 0.0027 0.6289 0.0671 0.042 Uiso 1 1 calc R
C44 C 0.0477(2) 0.78144(19) 0.22498(18) 0.0332(4) Uani 1 1 d .
H44 H 0.0314 0.8449 0.1862 0.040 Uiso 1 1 calc R
C45 C 0.0891(2) 0.81446(17) 0.35393(17) 0.0296(4) Uani 1 1 d .
H45 H 0.1015 0.9013 0.4029 0.035 Uiso 1 1 calc R
C46 C 0.11261(19) 0.71928(17) 0.41156(16) 0.0246(3) Uani 1 1 d .
H46 H 0.1396 0.7432 0.4986 0.030 Uiso 1 1 calc R

loop_
_atom_site_aniso_label
_atom_site_aniso_U_11
_atom_site_aniso_U_22
_atom_site_aniso_U_33
_atom_site_aniso_U_23
_atom_site_aniso_U_13
_atom_site_aniso_U_12
In 0.01279(5) 0.01610(5) 0.01746(5) 0.00666(4) 0.00697(4) 0.00546(4)
P 0.01590(18) 0.01840(16) 0.01586(16) 0.00819(14) 0.00881(14) 0.00664(14)
Si1 0.0243(2) 0.02161(19) 0.0233(2) 0.01241(17) 0.01414(18) 0.01087(18)
C11 0.0407(11) 0.0279(8) 0.0468(11) 0.0156(8) 0.0275(10) 0.0187(8)
C12 0.0460(12) 0.0439(10) 0.0294(9) 0.0240(8) 0.0162(9) 0.0227(10)
C13 0.0307(10) 0.0298(8) 0.0440(10) 0.0174(8) 0.0242(9) 0.0075(8)
Si2 0.0186(2) 0.0237(2) 0.01859(19) 0.00596(16) 0.00958(17) 0.00843(17)
C21 0.0281(9) 0.0334(9) 0.0214(8) 0.0056(7) 0.0087(7) 0.0100(8)
C22 0.0232(8) 0.0265(8) 0.0322(9) 0.0088(7) 0.0099(7) 0.0123(7)
C23 0.0281(9) 0.0379(9) 0.0297(9) 0.0087(8) 0.0187(8) 0.0125(8)
C3 0.0183(7) 0.0175(6) 0.0243(7) 0.0063(6) 0.0078(6) 0.0061(6)
C31 0.0180(7) 0.0126(6) 0.0239(7) 0.0050(5) 0.0082(6) 0.0042(5)
C32 0.0252(8) 0.0244(7) 0.0294(8) 0.0113(7) 0.0143(7) 0.0060(7)
C33 0.0238(9) 0.0307(8) 0.0448(11) 0.0152(8) 0.0209(8) 0.0080(7)
C34 0.0179(8) 0.0296(8) 0.0466(11) 0.0155(8) 0.0094(8) 0.0076(7)
C35 0.0251(9) 0.0329(9) 0.0313(9) 0.0156(7) 0.0069(7) 0.0081(7)
C36 0.0215(8) 0.0278(8) 0.0266(8) 0.0104(7) 0.0109(7) 0.0067(7)
C4 0.0187(7) 0.0241(7) 0.0279(8) 0.0121(6) 0.0138(6) 0.0111(6)
C41 0.0140(7) 0.0209(7) 0.0239(7) 0.0083(6) 0.0091(6) 0.0081(6)
C42 0.0345(10) 0.0233(7) 0.0243(8) 0.0071(6) 0.0132(7) 0.0147(7)
C43 0.0448(12) 0.0383(9) 0.0260(8) 0.0155(8) 0.0158(8) 0.0220(9)
C44 0.0367(10) 0.0303(8) 0.0388(10) 0.0198(8) 0.0173(8) 0.0191(8)
C45 0.0281(9) 0.0218(7) 0.0350(9) 0.0070(7) 0.0125(8) 0.0132(7)
C46 0.0227(8) 0.0259(7) 0.0230(7) 0.0064(6) 0.0094(6) 0.0125(7)

loop_
_atom_type_symbol
_atom_type_description
_atom_type_scat_dispersion_real
_atom_type_scat_dispersion_imag
_atom_type_scat_source
C C 0.0033 0.0016 'International Tables Vol C Tables 4.2.6.8 and 6.1.1.4'
H H 0.0000 0.0000 'International Tables Vol C Tables 4.2.6.8 and 6.1.1.4'
Si Si 0.0817 0.0704 'International Tables Vol C Tables 4.2.6.8 and 6.1.1.4'
P P 0.1023 0.0942 'International Tables Vol C Tables 4.2.6.8 and 6.1.1.4'
In In -0.7276 1.3100 'International Tables Vol C Tables 4.2.6.8 and 6.1.1.4'

loop_
_geom_angle_atom_site_label_1
_geom_angle_atom_site_label_2
_geom_angle_atom_site_label_3
_geom_angle
_geom_angle_site_symmetry_3
C4 In C3 110.00(6) .
C4 In P 113.17(4) .
C3 In P 112.77(4) .
C4 In P 123.12(4) 2_666
C3 In P 109.32(4) 2_666
P In P 86.652(14) 2_666
Si1 P Si2 108.01(2) .
Si1 P In 111.08(2) .
Si2 P In 107.64(2) .
Si1 P In 125.680(19) 2_666
Si2 P In 109.329(19) 2_666
In P In 93.348(14) 2_666
C11 Si1 C12 110.33(9) .
C11 Si1 C13 109.38(9) .
C12 Si1 C13 109.37(9) .
C11 Si1 P 108.49(6) .
C12 Si1 P 110.72(6) .
C13 Si1 P 108.53(6) .
Si1 C11 H11A 109.5 .
Si1 C11 H11B 109.5 .
H11A C11 H11B 109.5 .
Si1 C11 H11C 109.5 .
H11A C11 H11C 109.5 .
H11B C11 H11C 109.5 .
Si1 C12 H12A 109.5 .
Si1 C12 H12B 109.5 .
H12A C12 H12B 109.5 .
Si1 C12 H12C 109.5 .
H12A C12 H12C 109.5 .
H12B C12 H12C 109.5 .
Si1 C13 H13A 109.5 .
Si1 C13 H13B 109.5 .
H13A C13 H13B 109.5 .
Si1 C13 H13C 109.5 .
H13A C13 H13C 109.5 .
H13B C13 H13C 109.5 .
C21 Si2 C23 110.03(9) .
C21 Si2 C22 110.43(8) .
C23 Si2 C22 109.30(8) .
C21 Si2 P 110.05(6) .
C23 Si2 P 110.16(6) .
C22 Si2 P 106.81(6) .
Si2 C21 H21A 109.5 .
Si2 C21 H21B 109.5 .
H21A C21 H21B 109.5 .
Si2 C21 H21C 109.5 .
H21A C21 H21C 109.5 .
H21B C21 H21C 109.5 .
Si2 C22 H22A 109.5 .
Si2 C22 H22B 109.5 .
H22A C22 H22B 109.5 .
Si2 C22 H22C 109.5 .
H22A C22 H22C 109.5 .
H22B C22 H22C 109.5 .
Si2 C23 H23A 109.5 .
Si2 C23 H23B 109.5 .
H23A C23 H23B 109.5 .
Si2 C23 H23C 109.5 .
H23A C23 H23C 109.5 .
H23B C23 H23C 109.5 .
C31 C3 In 108.73(10) .
C31 C3 H3A 109.9 .
In C3 H3A 109.9 .
C31 C3 H3B 109.9 .
In C3 H3B 109.9 .
H3A C3 H3B 108.3 .
C32 C31 C36 116.98(15) .
C32 C31 C3 121.97(14) .
C36 C31 C3 120.98(14) .
C33 C32 C31 121.40(16) .
C33 C32 H32 119.3 .
C31 C32 H32 119.3 .
C32 C33 C34 120.55(17) .
C32 C33 H33 119.7 .
C34 C33 H33 119.7 .
C35 C34 C33 119.01(17) .
C35 C34 H34 120.5 .
C33 C34 H34 120.5 .
C36 C35 C34 120.32(16) .
C36 C35 H35 119.8 .
C34 C35 H35 119.8 .
C35 C36 C31 121.66(16) .
C35 C36 H36 119.2 .
C31 C36 H36 119.2 .
C41 C4 In 118.88(10) .
C41 C4 H4A 107.6 .
In C4 H4A 107.6 .
C41 C4 H4B 107.6 .
In C4 H4B 107.6 .
H4A C4 H4B 107.0 .
C46 C41 C42 117.11(14) .
C46 C41 C4 121.81(14) .
C42 C41 C4 121.02(14) .
C41 C42 C43 121.44(15) .
C41 C42 H42 119.3 .
C43 C42 H42 119.3 .
C44 C43 C42 120.54(16) .
C44 C43 H43 119.7 .
C42 C43 H43 119.7 .
C45 C44 C43 118.83(15) .
C45 C44 H44 120.6 .
C43 C44 H44 120.6 .
C44 C45 C46 120.57(15) .
C44 C45 H45 119.7 .
C46 C45 H45 119.7 .
C41 C46 C45 121.50(15) .
C41 C46 H46 119.2 .
C45 C46 H46 119.2 .

loop_
_geom_bond_atom_site_label_1
_geom_bond_atom_site_label_2
_geom_bond_distance
_geom_bond_site_symmetry_2
In C4 2.2013(14) .
In C3 2.2279(15) .
In P 2.6085(5) .
In P 2.6160(4) 2_666
P Si1 2.2507(5) .
P Si2 2.2516(6) .
P In 2.6160(4) 2_666
Si1 C11 1.8500(18) .
Si1 C12 1.8584(19) .
Si1 C13 1.8707(19) .
C11 H11A 0.9600 .
C11 H11B 0.9600 .
C11 H11C 0.9600 .
C12 H12A 0.9600 .
C12 H12B 0.9600 .
C12 H12C 0.9600 .
C13 H13A 0.9600 .
C13 H13B 0.9600 .
C13 H13C 0.9600 .
Si2 C21 1.8599(18) .
Si2 C23 1.8624(18) .
Si2 C22 1.8711(16) .
C21 H21A 0.9600 .
C21 H21B 0.9600 .
C21 H21C 0.9600 .
C22 H22A 0.9600 .
C22 H22B 0.9600 .
C22 H22C 0.9600 .
C23 H23A 0.9600 .
C23 H23B 0.9600 .
C23 H23C 0.9600 .
C3 C31 1.480(2) .
C3 H3A 0.9700 .
C3 H3B 0.9700 .
C31 C32 1.396(2) .
C31 C36 1.398(2) .
C32 C33 1.378(2) .
C32 H32 0.9300 .
C33 C34 1.387(3) .
C33 H33 0.9300 .
C34 C35 1.381(3) .
C34 H34 0.9300 .
C35 C36 1.380(2) .
C35 H35 0.9300 .
C36 H36 0.9300 .
C4 C41 1.4941(19) .
C4 H4A 0.9700 .
C4 H4B 0.9700 .
C41 C46 1.388(2) .
C41 C42 1.389(2) .
C42 C43 1.390(2) .
C42 H42 0.9300 .
C43 C44 1.378(3) .
C43 H43 0.9300 .
C44 C45 1.377(3) .
C44 H44 0.9300 .
C45 C46 1.389(2) .
C45 H45 0.9300 .
C46 H46 0.9300 .

loop_
_geom_torsion_atom_site_label_1
_geom_torsion_atom_site_label_2
_geom_torsion_atom_site_label_3
_geom_torsion_atom_site_label_4
_geom_torsion
_geom_torsion_site_symmetry_1
_geom_torsion_site_symmetry_4
C4 In P Si1 104.79(5) . .
C3 In P Si1 -20.88(5) . .
P In P Si1 -130.44(2) 2_666 .
C4 In P Si2 -13.27(5) . .
C3 In P Si2 -138.94(5) . .
P In P Si2 111.50(2) 2_666 .
C4 In P In -124.77(4) . 2_666
C3 In P In 109.56(5) . 2_666
P In P In 0.0 2_666 2_666
Si2 P Si1 C11 -170.81(7) . .
In P Si1 C11 71.36(7) . .
In P Si1 C11 -39.36(8) 2_666 .
Si2 P Si1 C12 -49.61(8) . .
In P Si1 C12 -167.44(7) . .
In P Si1 C12 81.84(8) 2_666 .
Si2 P Si1 C13 70.45(7) . .
In P Si1 C13 -47.38(7) . .
In P Si1 C13 -158.10(7) 2_666 .
Si1 P Si2 C21 72.15(7) . .
In P Si2 C21 -167.83(6) . .
In P Si2 C21 -67.66(7) 2_666 .
Si1 P Si2 C23 -49.34(7) . .
In P Si2 C23 70.67(7) . .
In P Si2 C23 170.84(6) 2_666 .
Si1 P Si2 C22 -167.95(6) . .
In P Si2 C22 -47.93(6) . .
In P Si2 C22 52.23(6) 2_666 .
C4 In C3 C31 15.19(12) . .
P In C3 C31 142.55(9) . .
P In C3 C31 -122.86(9) 2_666 .
In C3 C31 C32 -86.58(15) . .
In C3 C31 C36 90.24(15) . .
C36 C31 C32 C33 -2.5(2) . .
C3 C31 C32 C33 174.47(15) . .
C31 C32 C33 C34 0.5(3) . .
C32 C33 C34 C35 1.5(3) . .
C33 C34 C35 C36 -1.5(3) . .
C34 C35 C36 C31 -0.6(3) . .
C32 C31 C36 C35 2.6(2) . .
C3 C31 C36 C35 -174.41(15) . .
C3 In C4 C41 -114.84(12) . .
P In C4 C41 118.02(11) . .
P In C4 C41 16.29(14) 2_666 .
In C4 C41 C46 -122.53(14) . .
In C4 C41 C42 60.22(18) . .
C46 C41 C42 C43 -0.5(3) . .
C4 C41 C42 C43 176.92(16) . .
C41 C42 C43 C44 0.7(3) . .
C42 C43 C44 C45 -0.2(3) . .
C43 C44 C45 C46 -0.4(3) . .
C42 C41 C46 C45 -0.2(2) . .
C4 C41 C46 C45 -177.53(15) . .
C44 C45 C46 C41 0.6(3) . .
